data_7017364
loop_
_publ_author_name
'Edkins, Robert M.'
'Bettington, Sylvia L.'
'Goeta, Andr\'es E'
'Beeby, Andrew'

_publ_section_title
;
 Two-photon spectroscopy of cyclometalated iridium complexes.
;
_journal_issue 47
_journal_name_full 'Dalton transactions (Cambridge, England : 2003)'
_journal_page_first 12765
_journal_page_last 12770
_journal_paper_doi 10.1039/c1dt11164g
_journal_volume 40
_journal_year 2011
_chemical_formula_sum 'C43 H31 Ir N2 O2'
_chemical_formula_weight 799.90
_chemical_name_common Ir(4-pe-2-ppy)~2~(acac)
_chemical_name_systematic
;
?
;
_space_group_IT_number 15
_symmetry_cell_setting monoclinic
_symmetry_space_group_name_Hall '-C 2yc'
_symmetry_space_group_name_H-M 'C 1 2/c 1'
_atom_sites_solution_hydrogens geom
_atom_sites_solution_primary direct
_atom_sites_solution_secondary difmap
_audit_creation_method SHELXL-97
_cell_angle_alpha 90.00
_cell_angle_beta 105.4780(10)
_cell_angle_gamma 90.00
_cell_formula_units_Z 4
_cell_length_a 21.6570(5)
_cell_length_b 10.5169(2)
_cell_length_c 15.1507(3)
_cell_measurement_reflns_used 7774
_cell_measurement_temperature 120(2)
_cell_measurement_theta_max 30.08
_cell_measurement_theta_min 2.17
_cell_volume 3325.64(12)
_computing_cell_refinement 'SAINT v6.45A (Bruker, 2003)'
_computing_data_collection 'SMART v5.630 (Bruker, 2003)'
_computing_data_reduction 'SAINT v6.45A (Bruker, 2003)'
_computing_structure_refinement 'SHELXL-97 (Sheldrick, 2008)'
_computing_structure_solution 'SHELXS-97 (Sheldrick, 2008)'
_diffrn_ambient_temperature 120(2)
_diffrn_measured_fraction_theta_full 0.999
_diffrn_measured_fraction_theta_max 0.999
_diffrn_measurement_device_type 'Bruker SMART-6K CCD Diffractometer'
_diffrn_measurement_method \w
_diffrn_radiation_monochromator graphite
_diffrn_radiation_source 'fine-focus sealed tube'
_diffrn_radiation_type MoK\a
_diffrn_radiation_wavelength 0.71073
_diffrn_reflns_av_R_equivalents 0.0442
_diffrn_reflns_av_sigmaI/netI 0.0362
_diffrn_reflns_limit_h_max 30
_diffrn_reflns_limit_h_min -30
_diffrn_reflns_limit_k_max 15
_diffrn_reflns_limit_k_min -15
_diffrn_reflns_limit_l_max 21
_diffrn_reflns_limit_l_min -21
_diffrn_reflns_number 22991
_diffrn_reflns_theta_full 30.51
_diffrn_reflns_theta_max 30.51
_diffrn_reflns_theta_min 1.95
_diffrn_standards_decay_% 0
_diffrn_standards_number 0
_exptl_absorpt_coefficient_mu 4.056
_exptl_absorpt_correction_T_max 0.746
_exptl_absorpt_correction_T_min 0.529
_exptl_absorpt_correction_type multi-scan
_exptl_absorpt_process_details
;
SADABS-2006/1 - Sheldrick G. (2006)
;
_exptl_crystal_colour colourless
_exptl_crystal_density_diffrn 1.598
_exptl_crystal_density_method 'not measured'
_exptl_crystal_description needle
_exptl_crystal_F_000 1584
_exptl_crystal_size_max 0.14
_exptl_crystal_size_mid 0.05
_exptl_crystal_size_min 0.03
_refine_diff_density_max 2.183
_refine_diff_density_min -0.547
_refine_diff_density_rms 0.126
_refine_ls_extinction_method none
_refine_ls_goodness_of_fit_ref 1.040
_refine_ls_hydrogen_treatment mixed
_refine_ls_matrix_type full
_refine_ls_number_parameters 221
_refine_ls_number_reflns 5071
_refine_ls_number_restraints 0
_refine_ls_restrained_S_all 1.040
_refine_ls_R_factor_all 0.0375
_refine_ls_R_factor_gt 0.0283
_refine_ls_shift/su_max 0.001
_refine_ls_shift/su_mean 0.000
_refine_ls_structure_factor_coef Fsqd
_refine_ls_weighting_details 'calc w=1/[\s^2^(Fo^2^)+(0.0339P)^2^+0.0000P] where P=(Fo^2^+2Fc^2^)/3'
_refine_ls_weighting_scheme calc
_refine_ls_wR_factor_gt 0.0591
_refine_ls_wR_factor_ref 0.0621
_reflns_number_gt 4446
_reflns_number_total 5071
_reflns_threshold_expression >2sigma(I)
_cod_data_source_file c1dt11164g.txt
_cod_data_source_block 09srv112
_cod_original_sg_symbol_H-M C2/c
_cod_database_code 7017364

loop_
_symmetry_equiv_pos_as_xyz
'x, y, z'
'-x, y, -z+1/2'
'x+1/2, y+1/2, z'
'-x+1/2, y+1/2, -z+1/2'
'-x, -y, -z'
'x, -y, z-1/2'
'-x+1/2, -y+1/2, -z'
'x+1/2, -y+1/2, z-1/2'

loop_
_atom_site_label
_atom_site_type_symbol
_atom_site_fract_x
_atom_site_fract_y
_atom_site_fract_z
_atom_site_U_iso_or_equiv
_atom_site_adp_type
_atom_site_occupancy
_atom_site_symmetry_multiplicity
_atom_site_calc_flag
_atom_site_refinement_flags
Ir Ir 0.5000 0.035566(14) 0.2500 0.02083(5) Uani 1 2 d S
N1 N 0.56913(11) 0.0262(2) 0.18194(15) 0.0228(4) Uani 1 1 d .
O1 O 0.45114(9) 0.1836(2) 0.15985(12) 0.0279(4) Uani 1 1 d .
C1 C 0.46158(12) -0.0978(3) 0.15881(16) 0.0219(5) Uani 1 1 d .
C2 C 0.40478(14) -0.1672(3) 0.14910(19) 0.0276(6) Uani 1 1 d .
H2 H 0.3796 -0.1522 0.1907 0.033 Uiso 1 1 calc R
C3 C 0.38450(15) -0.2569(3) 0.08071(19) 0.0310(6) Uani 1 1 d .
H3 H 0.3457 -0.3019 0.0757 0.037 Uiso 1 1 calc R
C4 C 0.42077(15) -0.2815(3) 0.01908(19) 0.0316(6) Uani 1 1 d .
H4 H 0.4068 -0.3435 -0.0276 0.038 Uiso 1 1 calc R
C5 C 0.47672(14) -0.2159(3) 0.02621(18) 0.0278(6) Uani 1 1 d .
H5 H 0.5014 -0.2320 -0.0159 0.033 Uiso 1 1 calc R
C6 C 0.49752(13) -0.1252(3) 0.09540(17) 0.0241(5) Uani 1 1 d .
C7 C 0.55664(13) -0.0541(2) 0.10843(17) 0.0225(5) Uani 1 1 d .
C8 C 0.59985(14) -0.0644(3) 0.05486(19) 0.0262(6) Uani 1 1 d .
H8 H 0.5900 -0.1175 0.0023 0.031 Uiso 1 1 calc R
C9 C 0.65722(14) 0.0029(3) 0.0781(2) 0.0272(6) Uani 1 1 d .
C10 C 0.67049(14) 0.0799(3) 0.15594(19) 0.0293(6) Uani 1 1 d .
H10 H 0.7099 0.1248 0.1748 0.035 Uiso 1 1 calc R
C11 C 0.62539(13) 0.0898(3) 0.20522(18) 0.0266(5) Uani 1 1 d .
H11 H 0.6343 0.1434 0.2575 0.032 Uiso 1 1 calc R
C12 C 0.70086(15) -0.0089(3) 0.0220(2) 0.0310(6) Uani 1 1 d .
C13 C 0.73301(15) -0.0239(3) -0.0305(2) 0.0318(6) Uani 1 1 d .
C14 C 0.77035(14) -0.0390(3) -0.0947(2) 0.0321(6) Uani 1 1 d .
C15 C 0.7876(2) 0.0654(4) -0.1374(3) 0.0531(11) Uani 1 1 d .
H15 H 0.7744 0.1478 -0.1244 0.064 Uiso 1 1 calc R
C16 C 0.8246(2) 0.0511(5) -0.2000(3) 0.0701(15) Uani 1 1 d .
H16 H 0.8360 0.1234 -0.2298 0.084 Uiso 1 1 calc R
C17 C 0.84422(17) -0.0683(5) -0.2178(3) 0.0552(12) Uani 1 1 d .
H17 H 0.8707 -0.0783 -0.2582 0.066 Uiso 1 1 calc R
C18 C 0.82573(19) -0.1726(5) -0.1777(2) 0.0583(12) Uani 1 1 d .
H18 H 0.8386 -0.2550 -0.1914 0.070 Uiso 1 1 calc R
C19 C 0.78837(19) -0.1590(4) -0.1169(2) 0.0508(10) Uani 1 1 d .
H19 H 0.7750 -0.2323 -0.0903 0.061 Uiso 1 1 calc R
C20 C 0.45778(15) 0.3024(3) 0.1755(2) 0.0324(7) Uani 1 1 d .
C21 C 0.5000 0.3601(4) 0.2500 0.0382(10) Uani 1 2 d S
H21 H 0.5000 0.442(5) 0.2500 0.043(15) Uiso 1 2 d S
C22 C 0.41376(18) 0.3847(4) 0.1042(2) 0.0449(8) Uani 1 1 d .
H223 H 0.4196 0.3650 0.0437 0.067 Uiso 1 1 calc R
H222 H 0.4239 0.4744 0.1185 0.067 Uiso 1 1 calc R
H221 H 0.3692 0.3681 0.1041 0.067 Uiso 1 1 calc R

loop_
_atom_site_aniso_label
_atom_site_aniso_U_11
_atom_site_aniso_U_22
_atom_site_aniso_U_33
_atom_site_aniso_U_23
_atom_site_aniso_U_13
_atom_site_aniso_U_12
Ir 0.02650(8) 0.02351(8) 0.01582(7) 0.000 0.01147(5) 0.000
N1 0.0287(11) 0.0242(11) 0.0182(10) 0.0020(9) 0.0112(8) 0.0010(9)
O1 0.0361(11) 0.0292(10) 0.0223(9) 0.0042(8) 0.0146(8) 0.0041(9)
C1 0.0283(13) 0.0228(12) 0.0166(11) 0.0026(10) 0.0096(9) 0.0028(11)
C2 0.0321(14) 0.0281(14) 0.0261(13) -0.0001(11) 0.0140(11) -0.0021(12)
C3 0.0367(16) 0.0271(14) 0.0307(14) -0.0013(12) 0.0116(12) -0.0070(12)
C4 0.0452(17) 0.0242(14) 0.0259(14) -0.0047(11) 0.0106(12) -0.0033(13)
C5 0.0375(15) 0.0273(14) 0.0219(12) -0.0010(11) 0.0137(11) 0.0038(12)
C6 0.0297(13) 0.0251(13) 0.0198(11) 0.0015(10) 0.0108(10) 0.0031(11)
C7 0.0283(13) 0.0232(13) 0.0175(11) 0.0031(9) 0.0086(10) 0.0057(10)
C8 0.0340(15) 0.0279(14) 0.0201(12) 0.0008(10) 0.0130(11) 0.0056(11)
C9 0.0295(14) 0.0318(14) 0.0243(13) 0.0039(11) 0.0141(11) 0.0061(11)
C10 0.0285(14) 0.0343(15) 0.0272(14) -0.0005(12) 0.0112(11) -0.0024(12)
C11 0.0304(14) 0.0288(14) 0.0229(12) -0.0010(11) 0.0114(10) -0.0007(12)
C12 0.0310(15) 0.0359(15) 0.0292(14) 0.0045(12) 0.0138(12) 0.0049(12)
C13 0.0298(14) 0.0394(17) 0.0284(14) 0.0022(13) 0.0117(11) 0.0039(13)
C14 0.0257(13) 0.0475(18) 0.0257(13) -0.0008(13) 0.0115(11) 0.0009(14)
C15 0.076(3) 0.047(2) 0.052(2) -0.0212(17) 0.043(2) -0.0259(19)
C16 0.091(3) 0.076(3) 0.064(3) -0.036(2) 0.058(3) -0.052(3)
C17 0.0357(18) 0.098(4) 0.0387(19) -0.019(2) 0.0225(15) -0.0087(19)
C18 0.069(3) 0.079(3) 0.0366(18) 0.0190(19) 0.0312(18) 0.047(2)
C19 0.072(3) 0.055(2) 0.0354(17) 0.0200(16) 0.0320(17) 0.032(2)
C20 0.0460(17) 0.0278(15) 0.0320(15) 0.0076(12) 0.0256(13) 0.0078(13)
C21 0.056(3) 0.026(2) 0.039(2) 0.000 0.025(2) 0.000
C22 0.064(2) 0.0365(17) 0.0388(17) 0.0111(15) 0.0218(16) 0.0185(17)

loop_
_atom_type_symbol
_atom_type_description
_atom_type_scat_dispersion_real
_atom_type_scat_dispersion_imag
_atom_type_scat_source
C C 0.0033 0.0016 'International Tables Vol C Tables 4.2.6.8 and 6.1.1.4'
H H 0.0000 0.0000 'International Tables Vol C Tables 4.2.6.8 and 6.1.1.4'
N N 0.0061 0.0033 'International Tables Vol C Tables 4.2.6.8 and 6.1.1.4'
O O 0.0106 0.0060 'International Tables Vol C Tables 4.2.6.8 and 6.1.1.4'
Ir Ir -1.4442 7.9887 'International Tables Vol C Tables 4.2.6.8 and 6.1.1.4'

loop_
_geom_angle_atom_site_label_1
_geom_angle_atom_site_label_2
_geom_angle_atom_site_label_3
_geom_angle
_geom_angle_site_symmetry_1
_geom_angle_site_symmetry_3
C1 Ir C1 90.30(15) . 2_655
C1 Ir N1 80.90(10) . .
C1 Ir N1 95.16(9) 2_655 .
C1 Ir N1 95.16(9) . 2_655
C1 Ir N1 80.90(10) 2_655 2_655
N1 Ir N1 174.46(13) . 2_655
C1 Ir O1 91.47(9) . .
C1 Ir O1 173.81(8) 2_655 .
N1 Ir O1 90.98(8) . .
N1 Ir O1 93.03(8) 2_655 .
C1 Ir O1 173.81(8) . 2_655
C1 Ir O1 91.47(9) 2_655 2_655
N1 Ir O1 93.03(8) . 2_655
N1 Ir O1 90.98(8) 2_655 2_655
O1 Ir O1 87.39(11) . 2_655
C11 N1 C7 119.2(2) . .
C11 N1 Ir 125.31(18) . .
C7 N1 Ir 115.52(18) . .
C20 O1 Ir 125.44(19) . .
C2 C1 C6 116.6(2) . .
C2 C1 Ir 129.21(19) . .
C6 C1 Ir 114.22(19) . .
C3 C2 C1 121.8(2) . .
C3 C2 H2 119.1 . .
C1 C2 H2 119.1 . .
C2 C3 C4 120.3(3) . .
C2 C3 H3 119.8 . .
C4 C3 H3 119.8 . .
C5 C4 C3 119.8(3) . .
C5 C4 H4 120.1 . .
C3 C4 H4 120.1 . .
C4 C5 C6 120.1(3) . .
C4 C5 H5 119.9 . .
C6 C5 H5 119.9 . .
C5 C6 C1 121.4(3) . .
C5 C6 C7 123.3(2) . .
C1 C6 C7 115.3(2) . .
N1 C7 C8 120.3(3) . .
N1 C7 C6 113.9(2) . .
C8 C7 C6 125.8(2) . .
C9 C8 C7 120.3(3) . .
C9 C8 H8 119.8 . .
C7 C8 H8 119.8 . .
C8 C9 C10 118.5(3) . .
C8 C9 C12 119.4(3) . .
C10 C9 C12 122.1(3) . .
C11 C10 C9 118.9(3) . .
C11 C10 H10 120.5 . .
C9 C10 H10 120.5 . .
N1 C11 C10 122.6(3) . .
N1 C11 H11 118.7 . .
C10 C11 H11 118.7 . .
C13 C12 C9 174.3(4) . .
C12 C13 C14 178.4(3) . .
C15 C14 C19 118.8(3) . .
C15 C14 C13 120.4(3) . .
C19 C14 C13 120.8(3) . .
C14 C15 C16 120.6(4) . .
C14 C15 H15 119.7 . .
C16 C15 H15 119.7 . .
C17 C16 C15 119.5(4) . .
C17 C16 H16 120.3 . .
C15 C16 H16 120.3 . .
C18 C17 C16 120.2(3) . .
C18 C17 H17 119.9 . .
C16 C17 H17 119.9 . .
C17 C18 C19 120.4(4) . .
C17 C18 H18 119.8 . .
C19 C18 H18 119.8 . .
C18 C19 C14 120.4(4) . .
C18 C19 H19 119.8 . .
C14 C19 H19 119.8 . .
O1 C20 C21 126.7(3) . .
O1 C20 C22 114.3(3) . .
C21 C20 C22 119.0(3) . .
C20 C21 C20 128.1(4) . 2_655
C20 C21 H21 115.9(2) . .
C20 C21 H21 115.9(2) 2_655 .
C20 C22 H223 109.5 . .
C20 C22 H222 109.5 . .
H223 C22 H222 109.5 . .
C20 C22 H221 109.5 . .
H223 C22 H221 109.5 . .
H222 C22 H221 109.5 . .

loop_
_geom_bond_atom_site_label_1
_geom_bond_atom_site_label_2
_geom_bond_distance
_geom_bond_site_symmetry_2
Ir C1 1.989(3) .
Ir C1 1.989(3) 2_655
Ir N1 2.034(2) .
Ir N1 2.034(2) 2_655
Ir O1 2.1538(19) .
Ir O1 2.1538(19) 2_655
N1 C11 1.352(4) .
N1 C7 1.366(3) .
O1 C20 1.272(4) .
C1 C2 1.404(4) .
C1 C6 1.418(3) .
C2 C3 1.383(4) .
C2 H2 0.9500 .
C3 C4 1.396(4) .
C3 H3 0.9500 .
C4 C5 1.374(4) .
C4 H4 0.9500 .
C5 C6 1.400(4) .
C5 H5 0.9500 .
C6 C7 1.450(4) .
C7 C8 1.397(4) .
C8 C9 1.391(4) .
C8 H8 0.9500 .
C9 C10 1.395(4) .
C9 C12 1.436(4) .
C10 C11 1.383(4) .
C10 H10 0.9500 .
C11 H11 0.9500 .
C12 C13 1.199(4) .
C13 C14 1.430(4) .
C14 C15 1.377(5) .
C14 C19 1.389(5) .
C15 C16 1.402(5) .
C15 H15 0.9500 .
C16 C17 1.376(6) .
C16 H16 0.9500 .
C17 C18 1.365(6) .
C17 H17 0.9500 .
C18 C19 1.385(4) .
C18 H18 0.9500 .
C19 H19 0.9500 .
C20 C21 1.389(4) .
C20 C22 1.508(4) .
C21 C20 1.389(4) 2_655
C21 H21 0.86(5) .
C22 H223 0.9800 .
C22 H222 0.9800 .
C22 H221 0.9800 .

loop_
_geom_torsion_atom_site_label_1
_geom_torsion_atom_site_label_2
_geom_torsion_atom_site_label_3
_geom_torsion_atom_site_label_4
_geom_torsion
_geom_torsion_site_symmetry_1
_geom_torsion_site_symmetry_4
C1 Ir N1 C11 -174.9(2) . .
C1 Ir N1 C11 -85.4(2) 2_655 .
N1 Ir N1 C11 -129.9(2) 2_655 .
O1 Ir N1 C11 93.8(2) . .
O1 Ir N1 C11 6.4(2) 2_655 .
C1 Ir N1 C7 3.52(18) . .
C1 Ir N1 C7 93.00(19) 2_655 .
N1 Ir N1 C7 48.52(18) 2_655 .
O1 Ir N1 C7 -87.81(19) . .
O1 Ir N1 C7 -175.25(18) 2_655 .
C1 Ir O1 C20 -175.8(2) . .
C1 Ir O1 C20 77.6(9) 2_655 .
N1 Ir O1 C20 -94.9(2) . .
N1 Ir O1 C20 88.9(2) 2_655 .
O1 Ir O1 C20 -1.93(18) 2_655 .
C1 Ir C1 C2 82.2(3) 2_655 .
N1 Ir C1 C2 177.4(3) . .
N1 Ir C1 C2 1.3(3) 2_655 .
O1 Ir C1 C2 -91.9(3) . .
O1 Ir C1 C2 -171.1(7) 2_655 .
C1 Ir C1 C6 -97.7(2) 2_655 .
N1 Ir C1 C6 -2.49(19) . .
N1 Ir C1 C6 -178.56(19) 2_655 .
O1 Ir C1 C6 88.3(2) . .
O1 Ir C1 C6 9.0(10) 2_655 .
C6 C1 C2 C3 -0.6(4) . .
Ir C1 C2 C3 179.5(2) . .
C1 C2 C3 C4 0.4(5) . .
C2 C3 C4 C5 -0.3(5) . .
C3 C4 C5 C6 0.4(4) . .
C4 C5 C6 C1 -0.6(4) . .
C4 C5 C6 C7 178.7(3) . .
C2 C1 C6 C5 0.7(4) . .
Ir C1 C6 C5 -179.4(2) . .
C2 C1 C6 C7 -178.7(2) . .
Ir C1 C6 C7 1.3(3) . .
C11 N1 C7 C8 -3.8(4) . .
Ir N1 C7 C8 177.73(19) . .
C11 N1 C7 C6 174.7(2) . .
Ir N1 C7 C6 -3.8(3) . .
C5 C6 C7 N1 -177.7(2) . .
C1 C6 C7 N1 1.7(3) . .
C5 C6 C7 C8 0.7(4) . .
C1 C6 C7 C8 -179.9(3) . .
N1 C7 C8 C9 2.7(4) . .
C6 C7 C8 C9 -175.6(3) . .
C7 C8 C9 C10 0.2(4) . .
C7 C8 C9 C12 -179.8(3) . .
C8 C9 C10 C11 -2.1(4) . .
C12 C9 C10 C11 178.0(3) . .
C7 N1 C11 C10 1.9(4) . .
Ir N1 C11 C10 -179.8(2) . .
C9 C10 C11 N1 1.1(5) . .
C8 C9 C12 C13 12(4) . .
C10 C9 C12 C13 -168(3) . .
C9 C12 C13 C14 73(14) . .
C12 C13 C14 C15 39(13) . .
C12 C13 C14 C19 -139(13) . .
C19 C14 C15 C16 -2.1(6) . .
C13 C14 C15 C16 179.6(4) . .
C14 C15 C16 C17 -0.7(7) . .
C15 C16 C17 C18 2.6(7) . .
C16 C17 C18 C19 -1.6(7) . .
C17 C18 C19 C14 -1.3(6) . .
C15 C14 C19 C18 3.1(6) . .
C13 C14 C19 C18 -178.6(3) . .
Ir O1 C20 C21 4.1(4) . .
Ir O1 C20 C22 -175.27(19) . .
O1 C20 C21 C20 -2.3(2) . 2_655
C22 C20 C21 C20 177.0(3) . 2_655
